data_7011297
loop_
_publ_author_name
'Banfi, Stefano'
'Carlucci, Lucia'
'Caruso, Enrico'
'Ciani, Gianfranco'
'Proserpio, Davide M.'

_publ_section_title
;
 Using long bis(4-pyridyl) ligands designed for the self-assembly of
 coordination frameworks and architectures
;
_journal_issue 13
_journal_name_full 'Journal of the Chemical Society, Dalton Transactions'
_journal_page_first 2714
_journal_paper_doi 10.1039/b110189g
_journal_year 2002
_chemical_formula_sum 'C56 H46 F6 N6 O17 S2 Zn'
_chemical_formula_weight 1318.48
_space_group_IT_number 2
_symmetry_cell_setting triclinic
_symmetry_space_group_name_Hall '-P 1'
_symmetry_space_group_name_H-M 'P -1'
_atom_sites_solution_hydrogens geom
_atom_sites_solution_primary direct
_atom_sites_solution_secondary difmap
_cell_angle_alpha 93.260(10)
_cell_angle_beta 93.420(10)
_cell_angle_gamma 97.110(10)
_cell_formula_units_Z 1
_cell_length_a 9.323(2)
_cell_length_b 11.113(2)
_cell_length_c 14.306(2)
_cell_measurement_reflns_used 8192
_cell_measurement_temperature 293(2)
_cell_measurement_theta_max 29.
_cell_measurement_theta_min 3.
_cell_volume 1465.1(5)
_computing_molecular_graphics SCHAKAL
_computing_structure_refinement 'SHELXL-97 (Sheldrick, 1997)'
_computing_structure_solution SIR92
_diffrn_ambient_temperature 293(2)
_diffrn_detector_type CCD_plate
_diffrn_measured_fraction_theta_full 0.878
_diffrn_measured_fraction_theta_max 0.878
_diffrn_measurement_device SMART
_diffrn_measurement_method omega-scan
_diffrn_radiation_monochromator graphite
_diffrn_radiation_source 'fine-focus sealed tube'
_diffrn_radiation_type MoK\a
_diffrn_radiation_wavelength 0.71073
_diffrn_reflns_av_R_equivalents 0.0353
_diffrn_reflns_av_sigmaI/netI 0.0498
_diffrn_reflns_limit_h_max 12
_diffrn_reflns_limit_h_min -12
_diffrn_reflns_limit_k_max 14
_diffrn_reflns_limit_k_min -15
_diffrn_reflns_limit_l_max 18
_diffrn_reflns_limit_l_min -19
_diffrn_reflns_number 19777
_diffrn_reflns_theta_full 29.64
_diffrn_reflns_theta_max 29.64
_diffrn_reflns_theta_min 2.41
_diffrn_standards_decay_% 0
_exptl_absorpt_coefficient_mu 0.585
_exptl_absorpt_correction_T_max 1.00
_exptl_absorpt_correction_T_min 0.90
_exptl_absorpt_correction_type sadabs
_exptl_crystal_colour yellow
_exptl_crystal_density_diffrn 1.494
_exptl_crystal_density_method 'not measured'
_exptl_crystal_description column
_exptl_crystal_F_000 676
_exptl_crystal_size_max 0.40
_exptl_crystal_size_mid 0.14
_exptl_crystal_size_min 0.10
_refine_diff_density_max 0.369
_refine_diff_density_min -0.401
_refine_diff_density_rms 0.053
_refine_ls_extinction_method none
_refine_ls_goodness_of_fit_all 1.020
_refine_ls_hydrogen_treatment mixed
_refine_ls_matrix_type full
_refine_ls_number_parameters 475
_refine_ls_number_reflns 7249
_refine_ls_number_restraints 157
_refine_ls_restrained_S_all 1.083
_refine_ls_R_factor_all 0.0940
_refine_ls_R_factor_obs 0.0587
_refine_ls_shift/su_max 0.034
_refine_ls_shift/su_mean 0.002
_refine_ls_structure_factor_coef Fsqd
_refine_ls_weighting_details 'calc w=1/[\s^2^(Fo^2^)+(0.0572P)^2^+0.8882P] where P=(Fo^2^+2Fc^2^)/3'
_refine_ls_weighting_scheme calc
_refine_ls_wR_factor_all 0.1396
_refine_ls_wR_factor_obs 0.1243
_reflns_number_observed 5058
_reflns_number_total 7249
_reflns_observed_criterion >2sigma(I)
_cod_data_source_file b110189g.txt
_cod_data_source_block 1
_cod_depositor_comments
;
The following automatic conversions were performed:
'_symmetry_cell_setting' value 'Triclinic' changed to 'triclinic'
according to '/home/saulius/struct/CIF-dictionaries/cif_core.dic'
dictionary named 'cif_core.dic' version 2.4.1 from 2010-06-29.

Automatic conversion script
Id: cif_fix_enum 1527 2010-12-29 10:47:43Z saulius 
;
_cod_original_sg_symbol_H-M P-1
_cod_database_code 7011297
_diffrn_measurement_domega 0.30
_diffrn_measurement_rtime 43

loop_
_symmetry_equiv_pos_as_xyz
'x, y, z'
'-x, -y, -z'

loop_
_atom_site_label
_atom_site_type_symbol
_atom_site_fract_x
_atom_site_fract_y
_atom_site_fract_z
_atom_site_U_iso_or_equiv
_atom_site_adp_type
_atom_site_occupancy
_atom_site_symmetry_multiplicity
_atom_site_calc_flag
_atom_site_refinement_flags
_atom_site_disorder_assembly
_atom_site_disorder_group
O3W O 0.4536(9) 0.4885(8) 0.0453(6) 0.126(3) Uiso 0.50 1 d P . .
Zn Zn 0.0000 0.5000 0.0000 0.03762(15) Uani 1 2 d S . .
O1W O 0.2096(2) 0.5909(2) -0.01095(15) 0.0555(6) Uani 1 1 d . . .
H111 H 0.2768 0.6123 0.0316 0.117(18) Uiso 1 1 d R . .
H112 H 0.2274 0.6365 -0.0558 0.075(12) Uiso 1 1 d R . .
O2W O -0.0731(2) 0.67069(19) 0.02735(13) 0.0498(5) Uani 1 1 d . . .
H211 H -0.0078 0.7288 0.0436 0.062(11) Uiso 1 1 d R . .
H212 H -0.1459 0.6771 0.0592 0.060(11) Uiso 1 1 d R . .
N11 N 0.1170(4) 0.8618(3) 0.1170(2) 0.0777(9) Uani 1 1 d . . .
C11 C 0.1481(5) 0.8173(4) 0.1983(3) 0.0847(13) Uani 1 1 d . . .
H11 H 0.1200 0.7350 0.2041 0.102 Uiso 1 1 calc R . .
C12 C 0.2194(4) 0.8842(3) 0.2754(2) 0.0646(9) Uani 1 1 d . . .
H12 H 0.2385 0.8478 0.3310 0.077 Uiso 1 1 calc R . .
C13 C 0.2611(4) 1.0055(3) 0.2679(2) 0.0527(8) Uani 1 1 d . . .
C14 C 0.2300(5) 1.0537(4) 0.1831(3) 0.0744(11) Uani 1 1 d . . .
H14 H 0.2571 1.1357 0.1754 0.089 Uiso 1 1 calc R . .
C15 C 0.1591(5) 0.9795(4) 0.1106(3) 0.0816(12) Uani 1 1 d . . .
H15 H 0.1393 1.0135 0.0541 0.098 Uiso 1 1 calc R . .
C16 C 0.3311(4) 1.0877(3) 0.3494(2) 0.0610(9) Uani 1 1 d . . .
C17 C 0.4177(3) 1.0396(3) 0.4258(2) 0.0477(7) Uani 1 1 d . . .
C18 C 0.4926(4) 0.9409(3) 0.4116(2) 0.0533(8) Uani 1 1 d . . .
H18 H 0.4884 0.9008 0.3525 0.064 Uiso 1 1 calc R . .
C19 C 0.5734(4) 0.9020(3) 0.4851(2) 0.0551(8) Uani 1 1 d . . .
H19 H 0.6231 0.8353 0.4750 0.066 Uiso 1 1 calc R . .
O11 O 0.3111(4) 1.1930(3) 0.3523(2) 0.1137(13) Uani 1 1 d . . .
N21 N 0.0576(2) 0.4827(2) 0.14623(14) 0.0392(5) Uani 1 1 d . . .
C21 C -0.0184(3) 0.5165(3) 0.21755(18) 0.0430(6) Uani 1 1 d . . .
H21 H -0.1047 0.5479 0.2037 0.052 Uiso 1 1 calc R . .
C22 C 0.0247(3) 0.5072(3) 0.31073(18) 0.0433(6) Uani 1 1 d . . .
H22 H -0.0322 0.5303 0.3581 0.052 Uiso 1 1 calc R . .
C23 C 0.1544(3) 0.4626(2) 0.33227(17) 0.0383(6) Uani 1 1 d . . .
C24 C 0.2340(3) 0.4280(3) 0.25901(18) 0.0425(6) Uani 1 1 d . . .
H24 H 0.3216 0.3980 0.2711 0.051 Uiso 1 1 calc R . .
C25 C 0.1821(3) 0.4384(3) 0.16820(18) 0.0430(6) Uani 1 1 d . . .
H25 H 0.2359 0.4135 0.1196 0.052 Uiso 1 1 calc R . .
C26 C 0.2002(3) 0.4443(3) 0.43263(18) 0.0417(6) Uani 1 1 d . . .
C27 C 0.3552(3) 0.4747(2) 0.46613(17) 0.0372(6) Uani 1 1 d . . .
C28 C 0.4529(3) 0.5517(2) 0.42008(17) 0.0414(6) Uani 1 1 d . . .
H28 H 0.4211 0.5871 0.3665 0.050 Uiso 1 1 calc R . .
C29 C 0.5959(3) 0.5762(2) 0.45308(17) 0.0390(6) Uani 1 1 d . . .
H29 H 0.6603 0.6270 0.4212 0.047 Uiso 1 1 calc R . .
O21 O 0.1102(2) 0.4019(2) 0.48298(15) 0.0633(6) Uani 1 1 d . . .
N31 N -0.2507(4) 0.2772(3) 0.1662(2) 0.0756(9) Uani 1 1 d . . .
C31 C -0.1389(5) 0.2211(3) 0.1906(3) 0.0698(10) Uani 1 1 d . . .
H31 H -0.0787 0.2012 0.1442 0.084 Uiso 1 1 calc R . .
C32 C -0.1055(4) 0.1901(3) 0.2802(2) 0.0618(9) Uani 1 1 d . . .
H32 H -0.0254 0.1502 0.2933 0.074 Uiso 1 1 calc R . .
C33 C -0.1934(4) 0.2194(3) 0.3508(2) 0.0537(8) Uani 1 1 d . . .
C34 C -0.3108(4) 0.2785(4) 0.3266(3) 0.0675(10) Uani 1 1 d . . .
H34 H -0.3728 0.2999 0.3716 0.081 Uiso 1 1 calc R . .
C35 C -0.3343(4) 0.3053(4) 0.2343(3) 0.0809(12) Uani 1 1 d . . .
H35 H -0.4133 0.3455 0.2188 0.097 Uiso 1 1 calc R . .
C36 C -0.1611(4) 0.1954(3) 0.4513(2) 0.0534(8) Uani 1 1 d . . .
C37 C -0.0749(3) 0.0949(3) 0.4737(2) 0.0498(7) Uani 1 1 d . . .
C38 C -0.0951(4) -0.0152(3) 0.4208(2) 0.0545(8) Uani 1 1 d . . .
H38 H -0.1585 -0.0256 0.3675 0.065 Uiso 1 1 calc R . .
C39 C -0.0205(4) -0.1096(3) 0.4476(2) 0.0544(8) Uani 1 1 d . . .
H39 H -0.0349 -0.1834 0.4122 0.065 Uiso 1 1 calc R . .
O31 O -0.2043(3) 0.2578(2) 0.51334(17) 0.0706(7) Uani 1 1 d . . .
S1A S 0.6436(5) 0.7418(3) 0.1962(2) 0.0712(9) Uani 0.479(6) 1 d PDU A 1
O1A O 0.7512(11) 0.7761(9) 0.2677(6) 0.146(4) Uani 0.479(6) 1 d PDU A 1
O2A O 0.4981(8) 0.7150(7) 0.2273(7) 0.097(3) Uani 0.479(6) 1 d PDU A 1
O3A O 0.6802(12) 0.6448(14) 0.1358(9) 0.074(3) Uani 0.479(6) 1 d PDU A 1
C1A C 0.6183(18) 0.8612(13) 0.1147(10) 0.163(12) Uani 0.479(6) 1 d PDU A 1
F1A F 0.7513(14) 0.9158(14) 0.1412(10) 0.179(6) Uani 0.479(6) 1 d PDU A 1
F2A F 0.5254(13) 0.9364(11) 0.1370(10) 0.167(4) Uani 0.479(6) 1 d PDU A 1
F3A F 0.6051(15) 0.8419(10) 0.0250(6) 0.171(4) Uani 0.479(6) 1 d PDU A 1
S1B S 0.5782(3) 0.7177(3) 0.1659(2) 0.0612(7) Uani 0.521(6) 1 d PDU A 2
O1B O 0.6005(12) 0.7509(8) 0.2643(5) 0.120(3) Uani 0.521(6) 1 d PDU A 2
O2B O 0.4396(8) 0.6701(9) 0.1350(7) 0.153(4) Uani 0.521(6) 1 d PDU A 2
O3B O 0.6903(14) 0.6708(15) 0.1237(10) 0.120(6) Uani 0.521(6) 1 d PDU A 2
C1B C 0.6182(11) 0.8737(8) 0.1288(7) 0.086(4) Uani 0.521(6) 1 d PDU A 2
F1B F 0.6001(10) 0.9648(6) 0.1905(6) 0.124(3) Uani 0.521(6) 1 d PDU A 2
F2B F 0.5132(14) 0.8586(11) 0.0639(9) 0.196(5) Uani 0.521(6) 1 d PDU A 2
F3B F 0.7398(12) 0.9051(11) 0.0915(9) 0.158(4) Uani 0.521(6) 1 d PDU A 2

loop_
_atom_site_aniso_label
_atom_site_aniso_U_11
_atom_site_aniso_U_22
_atom_site_aniso_U_33
_atom_site_aniso_U_23
_atom_site_aniso_U_13
_atom_site_aniso_U_12
Zn 0.0399(3) 0.0522(3) 0.0217(2) 0.00294(18) -0.00384(16) 0.0121(2)
O1W 0.0459(12) 0.0764(15) 0.0442(12) 0.0174(11) -0.0017(10) 0.0039(11)
O2W 0.0512(13) 0.0565(13) 0.0413(11) -0.0077(9) -0.0046(10) 0.0136(11)
N11 0.081(2) 0.087(2) 0.0576(19) -0.0086(17) -0.0091(16) -0.0046(19)
C11 0.099(3) 0.067(3) 0.078(3) 0.002(2) -0.011(2) -0.016(2)
C12 0.075(2) 0.061(2) 0.0536(19) 0.0066(16) -0.0014(17) -0.0079(18)
C13 0.0528(18) 0.0544(19) 0.0497(17) 0.0024(14) 0.0010(14) 0.0036(15)
C14 0.088(3) 0.064(2) 0.065(2) 0.0115(18) -0.014(2) -0.007(2)
C15 0.089(3) 0.094(3) 0.057(2) 0.013(2) -0.009(2) -0.004(2)
C16 0.077(2) 0.0442(19) 0.060(2) 0.0009(15) -0.0064(17) 0.0077(16)
C17 0.0495(17) 0.0422(16) 0.0496(17) -0.0015(13) 0.0022(13) 0.0006(13)
C18 0.062(2) 0.0505(18) 0.0456(16) -0.0116(14) 0.0023(14) 0.0063(15)
C19 0.060(2) 0.0442(17) 0.061(2) -0.0080(15) -0.0020(16) 0.0157(15)
O11 0.182(4) 0.0538(17) 0.100(2) -0.0092(15) -0.062(2) 0.0334(19)
N21 0.0407(12) 0.0516(14) 0.0263(10) 0.0025(9) -0.0029(9) 0.0120(10)
C21 0.0418(15) 0.0546(17) 0.0340(13) 0.0042(12) -0.0020(11) 0.0141(13)
C22 0.0448(16) 0.0553(17) 0.0301(13) 0.0011(12) 0.0026(11) 0.0082(13)
C23 0.0421(15) 0.0434(15) 0.0281(12) 0.0034(11) -0.0047(11) 0.0032(12)
C24 0.0426(15) 0.0521(17) 0.0335(13) 0.0026(12) -0.0066(11) 0.0128(13)
C25 0.0456(16) 0.0551(17) 0.0294(13) 0.0011(12) -0.0002(11) 0.0125(13)
C26 0.0477(16) 0.0499(16) 0.0278(12) 0.0050(12) -0.0019(12) 0.0080(13)
C27 0.0477(16) 0.0377(14) 0.0255(12) 0.0002(10) -0.0044(11) 0.0064(12)
C28 0.0540(17) 0.0420(15) 0.0281(12) 0.0086(11) -0.0064(12) 0.0072(13)
C29 0.0511(16) 0.0383(14) 0.0264(12) 0.0064(10) -0.0033(11) 0.0017(12)
O21 0.0569(14) 0.0937(18) 0.0398(11) 0.0204(12) 0.0026(10) 0.0052(12)
N31 0.076(2) 0.086(2) 0.066(2) 0.0322(17) -0.0009(17) 0.0029(18)
C31 0.087(3) 0.066(2) 0.058(2) 0.0181(18) 0.0196(19) 0.006(2)
C32 0.067(2) 0.061(2) 0.063(2) 0.0213(17) 0.0133(17) 0.0158(17)
C33 0.0529(19) 0.0516(18) 0.0595(19) 0.0192(15) 0.0110(15) 0.0081(15)
C34 0.055(2) 0.080(3) 0.073(2) 0.030(2) 0.0128(17) 0.0190(18)
C35 0.059(2) 0.102(3) 0.086(3) 0.042(2) 0.001(2) 0.014(2)
C36 0.0526(18) 0.0551(19) 0.0558(19) 0.0179(15) 0.0129(15) 0.0084(15)
C37 0.0513(18) 0.0509(18) 0.0508(17) 0.0184(14) 0.0129(14) 0.0092(14)
C38 0.0533(19) 0.059(2) 0.0527(18) 0.0167(15) 0.0026(14) 0.0059(15)
C39 0.061(2) 0.0502(18) 0.0524(18) 0.0100(14) 0.0070(15) 0.0058(15)
O31 0.0787(17) 0.0779(17) 0.0644(15) 0.0170(13) 0.0207(13) 0.0327(14)
S1A 0.085(2) 0.0747(16) 0.0564(16) -0.0083(12) 0.0071(15) 0.0256(16)
O1A 0.151(7) 0.151(7) 0.126(6) -0.031(5) -0.045(5) 0.021(6)
O2A 0.090(5) 0.094(5) 0.118(6) 0.022(4) 0.065(5) 0.025(4)
O3A 0.075(5) 0.062(5) 0.091(5) 0.005(4) 0.032(4) 0.022(4)
C1A 0.149(14) 0.170(14) 0.176(14) -0.014(9) 0.056(10) 0.036(9)
F1A 0.200(9) 0.144(7) 0.186(9) -0.010(7) 0.025(7) -0.012(6)
F2A 0.185(8) 0.134(7) 0.201(9) 0.050(7) 0.028(7) 0.078(6)
F3A 0.197(8) 0.200(8) 0.130(6) 0.090(6) 0.020(6) 0.035(7)
S1B 0.0520(14) 0.0747(14) 0.0586(15) 0.0043(11) 0.0106(11) 0.0123(11)
O1B 0.175(8) 0.123(6) 0.066(4) -0.002(4) 0.027(5) 0.035(6)
O2B 0.101(5) 0.174(7) 0.169(7) 0.047(6) -0.042(5) -0.032(5)
O3B 0.124(8) 0.096(9) 0.151(9) -0.005(6) 0.073(6) 0.031(5)
C1B 0.090(7) 0.089(7) 0.095(6) 0.038(5) 0.057(6) 0.035(5)
F1B 0.156(6) 0.082(4) 0.145(6) 0.019(4) 0.059(5) 0.029(4)
F2B 0.229(9) 0.204(8) 0.161(8) 0.038(7) -0.029(7) 0.057(7)
F3B 0.176(7) 0.137(6) 0.174(8) 0.047(6) 0.111(6) 0.009(5)

loop_
_atom_type_symbol
_atom_type_description
_atom_type_scat_dispersion_real
_atom_type_scat_dispersion_imag
_atom_type_scat_source
C C 0.0033 0.0016 'International Tables Vol C Tables 4.2.6.8 and 6.1.1.4'
H H 0.0000 0.0000 'International Tables Vol C Tables 4.2.6.8 and 6.1.1.4'
N N 0.0061 0.0033 'International Tables Vol C Tables 4.2.6.8 and 6.1.1.4'
O O 0.0106 0.0060 'International Tables Vol C Tables 4.2.6.8 and 6.1.1.4'
F F 0.0171 0.0103 'International Tables Vol C Tables 4.2.6.8 and 6.1.1.4'
S S 0.1246 0.1234 'International Tables Vol C Tables 4.2.6.8 and 6.1.1.4'
Zn Zn 0.2839 1.4301 'International Tables Vol C Tables 4.2.6.8 and 6.1.1.4'

loop_
_geom_angle_atom_site_label_1
_geom_angle_atom_site_label_2
_geom_angle_atom_site_label_3
_geom_angle
_geom_angle_site_symmetry_1
_geom_angle_site_symmetry_3
_geom_angle_publ_flag
O1W Zn O1W 180.00(11) . 2_565 ?
O1W Zn O2W 91.17(9) . 2_565 ?
O1W Zn O2W 88.83(9) 2_565 2_565 ?
O1W Zn O2W 88.83(9) . . ?
O1W Zn O2W 91.17(9) 2_565 . ?
O2W Zn O2W 180.0 2_565 . ?
O1W Zn N21 91.85(8) . 2_565 ?
O1W Zn N21 88.15(8) 2_565 2_565 ?
O2W Zn N21 92.55(8) 2_565 2_565 ?
O2W Zn N21 87.45(8) . 2_565 ?
O1W Zn N21 88.15(8) . . ?
O1W Zn N21 91.85(8) 2_565 . ?
O2W Zn N21 87.45(8) 2_565 . ?
O2W Zn N21 92.55(8) . . ?
N21 Zn N21 180.00(12) 2_565 . ?
C11 N11 C15 116.2(3) . . ?
N11 C11 C12 124.8(4) . . ?
C13 C12 C11 118.2(3) . . ?
C12 C13 C14 117.9(3) . . ?
C12 C13 C16 122.3(3) . . ?
C14 C13 C16 119.7(3) . . ?
C15 C14 C13 119.4(4) . . ?
N11 C15 C14 123.4(4) . . ?
O11 C16 C17 121.0(3) . . ?
O11 C16 C13 118.0(3) . . ?
C17 C16 C13 120.9(3) . . ?
C18 C17 C19 118.7(3) . 2_676 ?
C18 C17 C16 122.8(3) . . ?
C19 C17 C16 118.5(3) 2_676 . ?
C19 C18 C17 120.0(3) . . ?
C18 C19 C17 121.3(3) . 2_676 ?
C21 N21 C25 117.1(2) . . ?
C21 N21 Zn 125.19(17) . . ?
C25 N21 Zn 117.66(17) . . ?
N21 C21 C22 123.3(3) . . ?
C21 C22 C23 118.8(3) . . ?
C24 C23 C22 118.2(2) . . ?
C24 C23 C26 121.5(2) . . ?
C22 C23 C26 120.1(2) . . ?
C25 C24 C23 119.3(3) . . ?
N21 C25 C24 123.2(3) . . ?
O21 C26 C27 121.8(2) . . ?
O21 C26 C23 118.8(3) . . ?
C27 C26 C23 119.3(2) . . ?
C29 C27 C28 118.9(2) 2_666 . ?
C29 C27 C26 118.4(2) 2_666 . ?
C28 C27 C26 122.7(2) . . ?
C29 C28 C27 120.7(2) . . ?
C28 C29 C27 120.4(3) . 2_666 ?
C31 N31 C35 116.5(3) . . ?
N31 C31 C32 124.3(4) . . ?
C31 C32 C33 118.8(3) . . ?
C34 C33 C32 117.7(3) . . ?
C34 C33 C36 119.6(3) . . ?
C32 C33 C36 122.6(3) . . ?
C35 C34 C33 118.6(4) . . ?
N31 C35 C34 124.0(4) . . ?
O31 C36 C37 120.9(3) . . ?
O31 C36 C33 119.9(3) . . ?
C37 C36 C33 119.2(3) . . ?
C39 C37 C38 119.5(3) 2_556 . ?
C39 C37 C36 118.9(3) 2_556 . ?
C38 C37 C36 121.5(3) . . ?
C37 C38 C39 119.9(3) . . ?
C37 C39 C38 120.6(3) 2_556 . ?
O1A S1A O3A 111.3(6) . . ?
O1A S1A O2A 115.0(6) . . ?
O3A S1A O2A 111.5(7) . . ?
O1A S1A C1A 114.0(7) . . ?
O3A S1A C1A 102.8(9) . . ?
O2A S1A C1A 101.2(6) . . ?
F3A C1A F2A 106.9(11) . . ?
F3A C1A F1A 109.8(12) . . ?
F2A C1A F1A 108.0(12) . . ?
F3A C1A S1A 123.6(10) . . ?
F2A C1A S1A 116.5(10) . . ?
F1A C1A S1A 89.7(10) . . ?
O2B S1B O3B 117.5(7) . . ?
O2B S1B O1B 115.6(6) . . ?
O3B S1B O1B 116.6(8) . . ?
O2B S1B C1B 110.1(5) . . ?
O3B S1B C1B 96.9(8) . . ?
O1B S1B C1B 95.3(5) . . ?
F2B C1B F3B 109.4(10) . . ?
F2B C1B F1B 110.3(9) . . ?
F3B C1B F1B 106.6(9) . . ?
F2B C1B S1B 93.1(8) . . ?
F3B C1B S1B 119.1(8) . . ?
F1B C1B S1B 117.4(6) . . ?

loop_
_geom_bond_atom_site_label_1
_geom_bond_atom_site_label_2
_geom_bond_distance
_geom_bond_site_symmetry_2
_geom_bond_publ_flag
Zn O1W 2.104(2) . ?
Zn O1W 2.104(2) 2_565 ?
Zn O2W 2.117(2) 2_565 ?
Zn O2W 2.117(2) . ?
Zn N21 2.154(2) 2_565 ?
Zn N21 2.154(2) . ?
N11 C11 1.320(5) . ?
N11 C15 1.329(5) . ?
C11 C12 1.382(5) . ?
C12 C13 1.368(5) . ?
C13 C14 1.382(5) . ?
C13 C16 1.504(5) . ?
C14 C15 1.371(5) . ?
C16 O11 1.206(4) . ?
C16 C17 1.484(5) . ?
C17 C18 1.383(4) . ?
C17 C19 1.389(4) 2_676 ?
C18 C19 1.378(4) . ?
C19 C17 1.389(4) 2_676 ?
N21 C21 1.339(3) . ?
N21 C25 1.344(3) . ?
C21 C22 1.383(4) . ?
C22 C23 1.387(4) . ?
C23 C24 1.383(4) . ?
C23 C26 1.505(3) . ?
C24 C25 1.375(4) . ?
C26 O21 1.207(3) . ?
C26 C27 1.487(4) . ?
C27 C29 1.392(3) 2_666 ?
C27 C28 1.393(4) . ?
C28 C29 1.377(4) . ?
C29 C27 1.392(3) 2_666 ?
N31 C31 1.318(5) . ?
N31 C35 1.331(5) . ?
C31 C32 1.374(5) . ?
C32 C33 1.387(5) . ?
C33 C34 1.381(5) . ?
C33 C36 1.496(4) . ?
C34 C35 1.381(5) . ?
C36 O31 1.214(4) . ?
C36 C37 1.493(4) . ?
C37 C39 1.382(4) 2_556 ?
C37 C38 1.387(5) . ?
C38 C39 1.387(4) . ?
C39 C37 1.382(4) 2_556 ?
S1A O1A 1.391(8) . ?
S1A O3A 1.431(9) . ?
S1A O2A 1.454(7) . ?
S1A C1A 1.844(10) . ?
C1A F3A 1.284(12) . ?
C1A F2A 1.316(12) . ?
C1A F1A 1.335(13) . ?
S1B O2B 1.372(7) . ?
S1B O3B 1.380(9) . ?
S1B O1B 1.431(7) . ?
S1B C1B 1.842(8) . ?
C1B F2B 1.297(11) . ?
C1B F3B 1.299(10) . ?
C1B F1B 1.338(11) . ?

loop_
_geom_hbond_atom_site_label_D
_geom_hbond_atom_site_label_H
_geom_hbond_atom_site_label_A
_geom_hbond_distance_DH
_geom_hbond_distance_HA
_geom_hbond_distance_DA
_geom_hbond_angle_DHA
_geom_hbond_site_symmetry_A
O1W H112 N31 0.85 1.90 2.750(4) 172.4 2_565
O2W H211 N11 0.84 1.97 2.790(4) 163.1 .
